data_7104345
loop_
_publ_author_name
'Norel, Lucie'
'Chamoreau, Lise-Marie'
'Journaux, Yves'
'Oms, Olivier'
'Chastanet, Guillaume'
'Train, Cyrille'

_publ_section_title
;
 Verdazyl-lanthanide(III) one dimensional compounds: synthesis,
 structure and magnetic properties.
;
_journal_issue 17
_journal_name_full 'Chemical communications (Cambridge, England)'
_journal_page_first 2381
_journal_page_last 2383
_journal_paper_doi 10.1039/b816910a
_journal_volume 34
_journal_year 2009
_chemical_formula_moiety 'C22 H12 F18 N6 O7 Pr'
_chemical_formula_sum 'C22 H12 F18 N6 O7 Pr'
_chemical_formula_weight 955.29
_chemical_name_systematic
;
?
;
_space_group_IT_number 14
_symmetry_cell_setting monoclinic
_symmetry_Int_Tables_number 14
_symmetry_space_group_name_Hall '-P 2ybc'
_symmetry_space_group_name_H-M 'P 1 21/c 1'
_atom_sites_solution_hydrogens geom
_atom_sites_solution_primary direct
_atom_sites_solution_secondary difmap
_audit_creation_method SHELXL-97
_cell_angle_alpha 90.00
_cell_angle_beta 107.99(7)
_cell_angle_gamma 90.00
_cell_formula_units_Z 4
_cell_length_a 11.419(13)
_cell_length_b 18.878(11)
_cell_length_c 16.463(11)
_cell_measurement_reflns_used 30
_cell_measurement_temperature 200(2)
_cell_measurement_theta_max 15.4
_cell_measurement_theta_min 4.2
_cell_volume 3375(5)
_computing_cell_refinement 'Dirax/lsq (Duisenberg & Schreurs, 1989-2000)'
_computing_data_collection 'Collect (Nonius BV, 1997-2000)'
_computing_data_reduction 'EvalCCD (Duisenberg & Schreurs 1990-2000)'
_computing_molecular_graphics 'DIAMOND (Brandenburg, 1999)'
_computing_publication_material 'WinGX publication routines (Farrugia, 1999)'
_computing_structure_refinement 'SHELXL-97 (Sheldrick, 1997)'
_computing_structure_solution 'SIR92 (Giacovazzo et al, 1993)'
_diffrn_ambient_temperature 200(2)
_diffrn_detector_area_resol_mean 9
_diffrn_measured_fraction_theta_full 0.980
_diffrn_measured_fraction_theta_max 0.980
_diffrn_measurement_device_type KappaCCD
_diffrn_measurement_method 'CCD rotation images, thick slices'
_diffrn_radiation_monochromator graphite
_diffrn_radiation_source 'fine-focus sealed tube'
_diffrn_radiation_type MoK\a
_diffrn_radiation_wavelength 0.71073
_diffrn_reflns_av_R_equivalents 0.0878
_diffrn_reflns_av_sigmaI/netI 0.1158
_diffrn_reflns_limit_h_max 13
_diffrn_reflns_limit_h_min -11
_diffrn_reflns_limit_k_max 22
_diffrn_reflns_limit_k_min -19
_diffrn_reflns_limit_l_max 17
_diffrn_reflns_limit_l_min -19
_diffrn_reflns_number 17650
_diffrn_reflns_theta_full 25.02
_diffrn_reflns_theta_max 25.02
_diffrn_reflns_theta_min 1.69
_diffrn_standards_decay_% 0
_diffrn_standards_number 0
_exptl_absorpt_coefficient_mu 1.592
_exptl_absorpt_correction_T_max 0.880
_exptl_absorpt_correction_T_min 0.723
_exptl_absorpt_correction_type multi-scan
_exptl_absorpt_process_details
;
R.H. Blessing, Acta Cryst. (1995), A51, 33-38
;
_exptl_crystal_colour orange
_exptl_crystal_density_diffrn 1.880
_exptl_crystal_density_method 'not measured'
_exptl_crystal_description block
_exptl_crystal_F_000 1852
_exptl_crystal_size_max 0.15
_exptl_crystal_size_mid 0.11
_exptl_crystal_size_min 0.08
_refine_diff_density_max 1.985
_refine_diff_density_min -1.262
_refine_diff_density_rms 0.151
_refine_ls_extinction_method none
_refine_ls_goodness_of_fit_ref 1.034
_refine_ls_hydrogen_treatment constr
_refine_ls_matrix_type full
_refine_ls_number_parameters 487
_refine_ls_number_reflns 5842
_refine_ls_number_restraints 0
_refine_ls_restrained_S_all 1.034
_refine_ls_R_factor_all 0.1352
_refine_ls_R_factor_gt 0.0608
_refine_ls_shift/su_max 0.000
_refine_ls_shift/su_mean 0.000
_refine_ls_structure_factor_coef Fsqd
_refine_ls_weighting_details 'calc w=1/[\s^2^(Fo^2^)+(0.0818P)^2^+5.4820P] where P=(Fo^2^+2Fc^2^)/3'
_refine_ls_weighting_scheme calc
_refine_ls_wR_factor_gt 0.1323
_refine_ls_wR_factor_ref 0.1708
_reflns_number_gt 3321
_reflns_number_total 5842
_reflns_threshold_expression >2sigma(I)
_cod_data_source_file b816910a.txt
_cod_data_source_block ln488
_cod_original_sg_symbol_H-M 'P 21/c'
_cod_database_code 7104345

loop_
_symmetry_equiv_pos_as_xyz
'x, y, z'
'-x, y+1/2, -z+1/2'
'-x, -y, -z'
'x, -y-1/2, z-1/2'

loop_
_atom_site_label
_atom_site_type_symbol
_atom_site_fract_x
_atom_site_fract_y
_atom_site_fract_z
_atom_site_U_iso_or_equiv
_atom_site_adp_type
_atom_site_occupancy
_atom_site_symmetry_multiplicity
_atom_site_calc_flag
_atom_site_refinement_flags
_atom_site_disorder_assembly
_atom_site_disorder_group
Pr Pr 0.14770(5) 0.23069(3) 0.87934(3) 0.0327(2) Uani 1 1 d . . .
O1 O 0.0300(6) 0.2110(3) 0.9835(4) 0.0432(17) Uani 1 1 d . . .
O2 O -0.0009(6) 0.3197(4) 0.8063(4) 0.0463(17) Uani 1 1 d . . .
O3 O 0.1505(7) 0.3371(3) 0.9735(4) 0.0494(18) Uani 1 1 d . . .
O4 O 0.2855(7) 0.3236(3) 0.8552(4) 0.0465(17) Uani 1 1 d . . .
O5 O 0.3454(6) 0.2286(4) 0.9995(4) 0.0471(17) Uani 1 1 d . . .
O6 O 0.2886(6) 0.1713(4) 0.8154(4) 0.0440(17) Uani 1 1 d . . .
O7 O 0.1928(6) 0.1101(3) 0.9376(4) 0.0416(16) Uani 1 1 d . . .
N1 N 0.0406(7) 0.2812(4) 1.1854(5) 0.0392(19) Uani 1 1 d . . .
N2 N 0.0714(8) 0.2446(4) 1.1222(5) 0.041(2) Uani 1 1 d . . .
N3 N -0.1057(8) 0.2845(4) 1.0197(5) 0.044(2) Uani 1 1 d . . .
N4 N -0.1418(7) 0.3230(4) 1.0787(5) 0.040(2) Uani 1 1 d . . .
N5 N -0.1899(7) 0.4071(4) 1.2073(5) 0.044(2) Uani 1 1 d . . .
H5A H -0.2376 0.4190 1.1577 0.053 Uiso 1 1 calc R . .
N6 N -0.0391(7) 0.3536(4) 1.3074(5) 0.0355(18) Uani 1 1 d . . .
C1 C -0.0002(9) 0.2452(4) 1.0385(6) 0.036(2) Uani 1 1 d . . .
C2 C -0.0637(9) 0.3179(5) 1.1582(6) 0.037(2) Uani 1 1 d . . .
C3 C -0.0992(9) 0.3583(5) 1.2240(6) 0.037(2) Uani 1 1 d . . .
C4 C -0.1923(10) 0.4343(5) 1.2845(7) 0.050(3) Uani 1 1 d . . .
H4 H -0.2455 0.4686 1.2936 0.060 Uiso 1 1 calc R . .
C5 C -0.0992(10) 0.4001(5) 1.3450(6) 0.045(3) Uani 1 1 d . . .
H5 H -0.0795 0.4075 1.4035 0.054 Uiso 1 1 calc R . .
C6 C -0.1917(11) 0.2850(7) 0.9331(7) 0.066(3) Uani 1 1 d . . .
H6A H -0.2529 0.2489 0.9280 0.100 Uiso 1 1 calc R . .
H6B H -0.1478 0.2759 0.8930 0.100 Uiso 1 1 calc R . .
H6C H -0.2311 0.3304 0.9214 0.100 Uiso 1 1 calc R . .
C7 C 0.1873(10) 0.2043(6) 1.1480(7) 0.058(3) Uani 1 1 d . . .
H7A H 0.1762 0.1604 1.1173 0.087 Uiso 1 1 calc R . .
H7B H 0.2107 0.1948 1.2082 0.087 Uiso 1 1 calc R . .
H7C H 0.2508 0.2314 1.1355 0.087 Uiso 1 1 calc R . .
C8 C -0.0090(10) 0.3869(7) 0.8112(7) 0.058(3) Uani 1 1 d . . .
C9 C 0.0541(11) 0.4311(6) 0.8798(7) 0.057(3) Uani 1 1 d . . .
H9 H 0.0480 0.4801 0.8740 0.068 Uiso 1 1 calc R . .
C10 C 0.1261(10) 0.4007(6) 0.9571(7) 0.052(3) Uani 1 1 d . . .
C11 C -0.0950(16) 0.4215(10) 0.7312(13) 0.100(5) Uani 1 1 d . . .
C12 C 0.1841(15) 0.4526(6) 1.0328(10) 0.078(4) Uani 1 1 d . . .
C13 C 0.3943(10) 0.3435(5) 0.8950(7) 0.045(3) Uani 1 1 d . . .
C14 C 0.4765(10) 0.3172(6) 0.9696(7) 0.052(3) Uani 1 1 d . . .
H14 H 0.5542 0.3376 0.9897 0.063 Uiso 1 1 calc R . .
C15 C 0.4481(9) 0.2620(5) 1.0153(6) 0.044(2) Uani 1 1 d . . .
C16 C 0.4400(11) 0.4092(6) 0.8542(8) 0.061(3) Uani 1 1 d . . .
C17 C 0.5487(12) 0.2336(7) 1.0936(8) 0.066(3) Uani 1 1 d . . .
C18 C 0.3562(9) 0.1182(6) 0.8321(6) 0.042(2) Uani 1 1 d . . .
C19 C 0.3540(10) 0.0635(6) 0.8896(6) 0.050(3) Uani 1 1 d . . .
H19 H 0.4083 0.0257 0.8955 0.060 Uiso 1 1 calc R . .
C20 C 0.2722(10) 0.0641(5) 0.9383(6) 0.043(2) Uani 1 1 d . . .
C21 C 0.4528(12) 0.1151(7) 0.7837(7) 0.064(3) Uani 1 1 d . . .
C22 C 0.2803(12) 0.0039(6) 1.0027(7) 0.056(3) Uani 1 1 d . . .
F1 F -0.0881(8) 0.4935(5) 0.7307(6) 0.113(3) Uani 1 1 d . . .
F2 F -0.0812(16) 0.3998(7) 0.6618(7) 0.203(8) Uani 1 1 d . . .
F3 F -0.2127(11) 0.4082(6) 0.7280(9) 0.173(6) Uani 1 1 d . . .
F4 F 0.1535(9) 0.5191(4) 1.0166(6) 0.120(3) Uani 1 1 d . . .
F5 F 0.3074(9) 0.4484(4) 1.0536(6) 0.107(3) Uani 1 1 d . . .
F6 F 0.1529(9) 0.4336(4) 1.1020(5) 0.104(3) Uani 1 1 d . . .
F7 F 0.5569(7) 0.4180(4) 0.8763(6) 0.114(3) Uani 1 1 d . . .
F8 F 0.3902(8) 0.4676(4) 0.8723(6) 0.104(3) Uani 1 1 d . . .
F9 F 0.3971(9) 0.4067(4) 0.7682(5) 0.104(3) Uani 1 1 d . . .
F10 F 0.5055(8) 0.1961(6) 1.1441(6) 0.155(5) Uani 1 1 d . . .
F11 F 0.6129(7) 0.2852(5) 1.1416(5) 0.093(2) Uani 1 1 d . . .
F12 F 0.6302(9) 0.1964(5) 1.0701(6) 0.131(4) Uani 1 1 d . . .
F13 F 0.4856(8) 0.0491(5) 0.7707(5) 0.105(3) Uani 1 1 d . . .
F14 F 0.4100(7) 0.1448(4) 0.7071(5) 0.092(2) Uani 1 1 d . . .
F15 F 0.5527(8) 0.1481(5) 0.8273(5) 0.111(3) Uani 1 1 d . . .
F16 F 0.1678(8) -0.0191(4) 0.9981(5) 0.092(2) Uani 1 1 d . . .
F17 F 0.3350(9) 0.0266(4) 1.0816(5) 0.102(3) Uani 1 1 d . . .
F18 F 0.3430(8) -0.0519(4) 0.9914(5) 0.089(2) Uani 1 1 d . . .

loop_
_atom_site_aniso_label
_atom_site_aniso_U_11
_atom_site_aniso_U_22
_atom_site_aniso_U_33
_atom_site_aniso_U_23
_atom_site_aniso_U_13
_atom_site_aniso_U_12
Pr 0.0361(3) 0.0361(3) 0.0300(3) -0.0002(2) 0.0161(2) -0.0013(3)
O1 0.050(4) 0.059(5) 0.028(4) -0.014(3) 0.023(3) 0.000(3)
O2 0.046(4) 0.043(5) 0.051(4) -0.002(3) 0.016(3) 0.003(3)
O3 0.064(5) 0.035(4) 0.052(5) 0.001(3) 0.022(4) 0.006(3)
O4 0.048(5) 0.049(4) 0.040(4) 0.009(3) 0.009(4) -0.005(3)
O5 0.045(4) 0.056(4) 0.037(4) 0.001(3) 0.009(3) -0.002(4)
O6 0.042(4) 0.054(5) 0.041(4) 0.004(3) 0.020(3) 0.002(3)
O7 0.046(4) 0.037(4) 0.044(4) 0.006(3) 0.017(3) 0.004(3)
N1 0.043(5) 0.051(5) 0.029(4) -0.009(4) 0.019(4) 0.000(4)
N2 0.046(5) 0.055(5) 0.027(4) 0.001(3) 0.020(4) 0.010(4)
N3 0.043(5) 0.069(6) 0.023(4) -0.004(4) 0.012(4) 0.009(4)
N4 0.033(5) 0.060(6) 0.029(5) 0.000(4) 0.011(4) 0.003(4)
N5 0.046(5) 0.054(5) 0.034(5) -0.003(4) 0.013(4) 0.015(4)
N6 0.046(5) 0.037(4) 0.029(4) 0.001(3) 0.019(4) 0.006(4)
C1 0.049(6) 0.037(6) 0.030(5) 0.006(4) 0.022(5) -0.002(4)
C2 0.044(6) 0.037(6) 0.036(6) -0.001(4) 0.023(5) -0.001(5)
C3 0.038(6) 0.039(6) 0.038(6) 0.005(4) 0.018(5) 0.006(4)
C4 0.054(7) 0.048(7) 0.057(7) -0.004(5) 0.031(6) 0.008(5)
C5 0.056(7) 0.049(6) 0.035(6) -0.014(5) 0.019(5) 0.010(5)
C6 0.051(7) 0.110(11) 0.041(7) -0.018(6) 0.019(6) 0.009(7)
C7 0.058(8) 0.080(8) 0.040(6) 0.003(6) 0.022(6) 0.022(6)
C8 0.031(6) 0.087(10) 0.055(8) 0.008(7) 0.010(6) 0.011(6)
C9 0.064(8) 0.043(7) 0.061(8) 0.013(6) 0.016(7) 0.009(6)
C10 0.055(7) 0.057(8) 0.052(7) -0.009(6) 0.026(6) -0.002(6)
C11 0.069(11) 0.110(14) 0.122(16) 0.033(11) 0.031(11) 0.009(9)
C12 0.093(12) 0.035(8) 0.103(12) -0.023(7) 0.025(10) -0.005(7)
C13 0.045(7) 0.046(6) 0.048(7) 0.000(5) 0.021(6) 0.012(5)
C14 0.043(7) 0.062(7) 0.055(7) -0.007(6) 0.021(6) -0.016(5)
C15 0.034(6) 0.055(7) 0.042(6) -0.001(5) 0.012(5) 0.005(5)
C16 0.047(8) 0.061(8) 0.071(9) 0.007(6) 0.015(7) -0.013(6)
C17 0.063(8) 0.061(8) 0.065(8) 0.011(7) 0.005(7) 0.003(7)
C18 0.038(6) 0.061(7) 0.030(6) -0.006(5) 0.017(5) 0.005(5)
C19 0.054(7) 0.059(7) 0.039(6) 0.005(5) 0.018(5) 0.011(5)
C20 0.056(7) 0.039(6) 0.034(6) 0.000(4) 0.014(5) 0.003(5)
C21 0.071(9) 0.087(10) 0.040(7) -0.010(6) 0.026(7) 0.005(7)
C22 0.067(8) 0.049(7) 0.054(8) 0.008(5) 0.022(7) 0.007(6)
F1 0.106(7) 0.076(6) 0.139(8) 0.045(5) 0.012(6) 0.014(5)
F2 0.33(2) 0.197(13) 0.058(6) 0.039(7) 0.025(9) 0.144(13)
F3 0.102(9) 0.147(10) 0.206(13) 0.085(9) -0.044(8) -0.003(7)
F4 0.165(9) 0.048(5) 0.133(8) -0.027(5) 0.026(7) 0.001(5)
F5 0.088(7) 0.091(6) 0.129(8) -0.053(5) 0.016(6) -0.029(5)
F6 0.142(8) 0.103(6) 0.072(5) -0.038(5) 0.039(6) 0.009(5)
F7 0.051(5) 0.109(6) 0.169(9) 0.065(6) 0.014(5) -0.025(4)
F8 0.126(7) 0.056(5) 0.133(8) 0.017(4) 0.045(6) 0.008(5)
F9 0.136(8) 0.102(6) 0.074(6) 0.019(4) 0.035(5) -0.050(5)
F10 0.092(7) 0.219(11) 0.120(8) 0.119(8) -0.019(6) -0.043(7)
F11 0.074(5) 0.129(7) 0.063(5) -0.009(4) 0.002(4) -0.011(5)
F12 0.129(8) 0.141(8) 0.101(7) -0.009(6) 0.001(6) 0.088(7)
F13 0.123(7) 0.114(7) 0.107(7) 0.010(5) 0.081(6) 0.051(5)
F14 0.100(6) 0.129(6) 0.070(5) 0.023(4) 0.060(5) 0.040(5)
F15 0.065(5) 0.192(9) 0.092(6) -0.039(6) 0.046(5) -0.032(6)
F16 0.090(6) 0.093(6) 0.108(6) 0.050(5) 0.051(5) 0.003(4)
F17 0.168(9) 0.083(5) 0.041(4) 0.010(4) 0.010(5) 0.015(5)
F18 0.117(7) 0.063(5) 0.090(6) 0.023(4) 0.037(5) 0.028(4)

loop_
_atom_type_symbol
_atom_type_description
_atom_type_scat_dispersion_real
_atom_type_scat_dispersion_imag
_atom_type_scat_source
C C 0.0033 0.0016 'International Tables Vol C Tables 4.2.6.8 and 6.1.1.4'
H H 0.0000 0.0000 'International Tables Vol C Tables 4.2.6.8 and 6.1.1.4'
N N 0.0061 0.0033 'International Tables Vol C Tables 4.2.6.8 and 6.1.1.4'
O O 0.0106 0.0060 'International Tables Vol C Tables 4.2.6.8 and 6.1.1.4'
F F 0.0171 0.0103 'International Tables Vol C Tables 4.2.6.8 and 6.1.1.4'
Pr Pr -0.2180 2.8214 'International Tables Vol C Tables 4.2.6.8 and 6.1.1.4'
Gd Gd -0.1653 3.9035 'International Tables Vol C Tables 4.2.6.8 and 6.1.1.4'

loop_
_geom_angle_atom_site_label_1
_geom_angle_atom_site_label_2
_geom_angle_atom_site_label_3
_geom_angle
_geom_angle_site_symmetry_1
_geom_angle_site_symmetry_3
_geom_angle_publ_flag
O2 Pr O6 123.8(2) . . ?
O2 Pr O7 149.7(2) . . ?
O6 Pr O7 70.0(2) . . ?
O2 Pr O4 79.1(2) . . ?
O6 Pr O4 73.7(2) . . ?
O7 Pr O4 130.7(2) . . ?
O2 Pr O5 136.5(2) . . ?
O6 Pr O5 77.3(2) . . ?
O7 Pr O5 69.4(2) . . ?
O4 Pr O5 71.0(2) . . ?
O2 Pr O1 90.0(2) . . ?
O6 Pr O1 141.9(2) . . ?
O7 Pr O1 71.9(2) . . ?
O4 Pr O1 135.8(2) . . ?
O5 Pr O1 90.0(2) . . ?
O2 Pr O3 68.2(2) . . ?
O6 Pr O3 137.7(2) . . ?
O7 Pr O3 122.3(2) . . ?
O4 Pr O3 69.3(2) . . ?
O5 Pr O3 72.0(2) . . ?
O1 Pr O3 66.9(2) . . ?
O2 Pr N6 81.4(2) . 4_565 ?
O6 Pr N6 94.5(2) . 4_565 ?
O7 Pr N6 70.1(2) . 4_565 ?
O4 Pr N6 145.6(2) . 4_565 ?
O5 Pr N6 139.0(2) . 4_565 ?
O1 Pr N6 71.8(2) . 4_565 ?
O3 Pr N6 127.6(2) . 4_565 ?
C1 O1 Pr 138.4(6) . . ?
C8 O2 Pr 135.3(7) . . ?
C10 O3 Pr 132.4(6) . . ?
C13 O4 Pr 134.3(6) . . ?
C15 O5 Pr 134.2(6) . . ?
C18 O6 Pr 136.0(6) . . ?
C20 O7 Pr 135.2(6) . . ?
C2 N1 N2 114.7(8) . . ?
C1 N2 N1 122.9(8) . . ?
C1 N2 C7 120.0(7) . . ?
N1 N2 C7 117.1(8) . . ?
C1 N3 N4 124.3(8) . . ?
C1 N3 C6 120.3(8) . . ?
N4 N3 C6 115.4(8) . . ?
C2 N4 N3 113.5(7) . . ?
C3 N5 C4 107.5(8) . . ?
C3 N5 H5A 126.3 . . ?
C4 N5 H5A 126.3 . . ?
C3 N6 C5 104.5(8) . . ?
C3 N6 Pr 126.2(6) . 4_566 ?
C5 N6 Pr 129.2(6) . 4_566 ?
O1 C1 N3 122.7(9) . . ?
O1 C1 N2 121.0(9) . . ?
N3 C1 N2 116.3(8) . . ?
N1 C2 N4 128.4(8) . . ?
N1 C2 C3 116.3(8) . . ?
N4 C2 C3 115.4(8) . . ?
N6 C3 N5 111.9(8) . . ?
N6 C3 C2 123.2(8) . . ?
N5 C3 C2 124.8(9) . . ?
C5 C4 N5 105.2(8) . . ?
C5 C4 H4 127.4 . . ?
N5 C4 H4 127.4 . . ?
C4 C5 N6 110.9(8) . . ?
C4 C5 H5 124.5 . . ?
N6 C5 H5 124.5 . . ?
N3 C6 H6A 109.5 . . ?
N3 C6 H6B 109.5 . . ?
H6A C6 H6B 109.5 . . ?
N3 C6 H6C 109.5 . . ?
H6A C6 H6C 109.5 . . ?
H6B C6 H6C 109.5 . . ?
N2 C7 H7A 109.5 . . ?
N2 C7 H7B 109.5 . . ?
H7A C7 H7B 109.5 . . ?
N2 C7 H7C 109.5 . . ?
H7A C7 H7C 109.5 . . ?
H7B C7 H7C 109.5 . . ?
O2 C8 C9 127.5(10) . . ?
O2 C8 C11 114.3(12) . . ?
C9 C8 C11 118.2(13) . . ?
C10 C9 C8 119.7(11) . . ?
C10 C9 H9 120.2 . . ?
C8 C9 H9 120.2 . . ?
O3 C10 C9 128.3(10) . . ?
O3 C10 C12 114.9(10) . . ?
C9 C10 C12 116.8(11) . . ?
F2 C11 F3 107.7(19) . . ?
F2 C11 F1 107.0(14) . . ?
F3 C11 F1 104.1(13) . . ?
F2 C11 C8 114.4(14) . . ?
F3 C11 C8 108.8(13) . . ?
F1 C11 C8 114.1(15) . . ?
F4 C12 F6 107.8(12) . . ?
F4 C12 F5 107.5(12) . . ?
F6 C12 F5 107.4(13) . . ?
F4 C12 C10 114.7(12) . . ?
F6 C12 C10 110.6(11) . . ?
F5 C12 C10 108.5(11) . . ?
O4 C13 C14 129.6(10) . . ?
O4 C13 C16 114.4(9) . . ?
C14 C13 C16 115.9(10) . . ?
C15 C14 C13 123.0(10) . . ?
C15 C14 H14 118.5 . . ?
C13 C14 H14 118.5 . . ?
O5 C15 C14 127.8(10) . . ?
O5 C15 C17 113.5(9) . . ?
C14 C15 C17 118.8(10) . . ?
F7 C16 F8 108.2(11) . . ?
F7 C16 F9 108.1(11) . . ?
F8 C16 F9 103.0(10) . . ?
F7 C16 C13 115.7(10) . . ?
F8 C16 C13 109.9(10) . . ?
F9 C16 C13 111.1(9) . . ?
F10 C17 F12 110.0(13) . . ?
F10 C17 F11 105.5(12) . . ?
F12 C17 F11 104.8(11) . . ?
F10 C17 C15 113.2(11) . . ?
F12 C17 C15 110.7(10) . . ?
F11 C17 C15 112.1(10) . . ?
O6 C18 C19 127.0(9) . . ?
O6 C18 C21 114.1(9) . . ?
C19 C18 C21 118.8(10) . . ?
C18 C19 C20 122.1(9) . . ?
C18 C19 H19 119.0 . . ?
C20 C19 H19 119.0 . . ?
O7 C20 C19 127.2(9) . . ?
O7 C20 C22 114.2(9) . . ?
C19 C20 C22 118.6(9) . . ?
F15 C21 F14 108.9(11) . . ?
F15 C21 F13 107.0(11) . . ?
F14 C21 F13 106.3(9) . . ?
F15 C21 C18 109.9(9) . . ?
F14 C21 C18 111.2(10) . . ?
F13 C21 C18 113.3(10) . . ?
F18 C22 F17 106.5(10) . . ?
F18 C22 F16 106.6(10) . . ?
F17 C22 F16 108.3(10) . . ?
F18 C22 C20 114.5(9) . . ?
F17 C22 C20 110.3(9) . . ?
F16 C22 C20 110.4(9) . . ?

loop_
_geom_bond_atom_site_label_1
_geom_bond_atom_site_label_2
_geom_bond_distance
_geom_bond_site_symmetry_2
_geom_bond_publ_flag
Pr O2 2.427(7) . ?
Pr O6 2.449(7) . ?
Pr O7 2.462(6) . ?
Pr O4 2.470(7) . ?
Pr O5 2.501(7) . ?
Pr O1 2.511(6) . ?
Pr O3 2.532(7) . ?
Pr N6 2.631(8) 4_565 ?
O1 C1 1.244(10) . ?
O2 C8 1.276(13) . ?
O3 C10 1.242(12) . ?
O4 C13 1.269(12) . ?
O5 C15 1.285(12) . ?
O6 C18 1.244(11) . ?
O7 C20 1.252(11) . ?
N1 C2 1.331(12) . ?
N1 N2 1.381(10) . ?
N2 C1 1.368(12) . ?
N2 C7 1.472(13) . ?
N3 C1 1.366(12) . ?
N3 N4 1.374(10) . ?
N3 C6 1.461(13) . ?
N4 C2 1.341(12) . ?
N5 C3 1.349(12) . ?
N5 C4 1.378(12) . ?
N5 H5A 0.8600 . ?
N6 C3 1.336(11) . ?
N6 C5 1.374(11) . ?
N6 Pr 2.631(8) 4_566 ?
C2 C3 1.479(12) . ?
C4 C5 1.373(14) . ?
C4 H4 0.9300 . ?
C5 H5 0.9300 . ?
C6 H6A 0.9600 . ?
C6 H6B 0.9600 . ?
C6 H6C 0.9600 . ?
C7 H7A 0.9600 . ?
C7 H7B 0.9600 . ?
C7 H7C 0.9600 . ?
C8 C9 1.410(16) . ?
C8 C11 1.525(19) . ?
C9 C10 1.406(15) . ?
C9 H9 0.9300 . ?
C10 C12 1.564(17) . ?
C11 F2 1.268(19) . ?
C11 F3 1.351(18) . ?
C11 F1 1.363(18) . ?
C12 F4 1.309(14) . ?
C12 F6 1.342(16) . ?
C12 F5 1.346(16) . ?
C13 C14 1.387(15) . ?
C13 C16 1.573(15) . ?
C14 C15 1.381(14) . ?
C14 H14 0.9300 . ?
C15 C17 1.534(16) . ?
C16 F7 1.282(13) . ?
C16 F8 1.316(14) . ?
C16 F9 1.348(14) . ?
C17 F10 1.299(14) . ?
C17 F12 1.315(15) . ?
C17 F11 1.325(14) . ?
C18 C19 1.406(14) . ?
C18 C21 1.548(14) . ?
C19 C20 1.408(13) . ?
C19 H19 0.9300 . ?
C20 C22 1.535(14) . ?
C21 F15 1.304(14) . ?
C21 F14 1.327(13) . ?
C21 F13 1.338(14) . ?
C22 F18 1.319(12) . ?
C22 F17 1.326(13) . ?
C22 F16 1.337(13) . ?
